data_9013932
loop_
_publ_author_name
'Hull, S.'
'Keen, D. A.'

_publ_section_title
;
 High-pressure polymorphism of the copper(I) halides:
 A neutron-diffraction study to ~10 GPa
 Note: P = 5.08 GPa
 Note: known as CuBr-IV
;
_journal_name_full 'Physical Review B'
_journal_page_first 5868
_journal_page_last 5885
_journal_paper_doi 10.1103/PhysRevB.50.5868
_journal_volume 50
_journal_year 1994
_chemical_formula_structural CuBr
_chemical_formula_sum 'Br Cu'
_space_group_IT_number 129
_symmetry_space_group_name_Hall 'P 4ab 2ab -1ab'
_symmetry_space_group_name_H-M 'P 4/n m m :1'
_cell_angle_alpha 90
_cell_angle_beta 90
_cell_angle_gamma 90
_cell_length_a 3.9397
_cell_length_b 3.9397
_cell_length_c 5.0033
_cell_formula_units_Z 2
_cell_volume 77.657
_database_code_amcsd 0015192
_diffrn_ambient_pressure 5.08e+06
_exptl_crystal_density_diffrn 6.135
_cod_original_sg_symbol_H-M 'P 4/n m m'
_cod_original_formula_sum 'Cu Br'
_cod_database_code 9013932
_amcsd_formula_title CuBr

loop_
_space_group_symop_operation_xyz
x,y,z
1/2-y,1/2-x,z
y,x,-z
y,-x,-z
1/2-y,1/2+x,z
x,-y,z
1/2-x,1/2+y,-z
1/2+x,1/2+y,-z
-x,-y,z
1/2+y,1/2+x,z
-y,-x,-z
-y,x,-z
1/2+y,1/2-x,z
-x,y,z
1/2+x,1/2-y,-z
1/2-x,1/2-y,-z

loop_
_atom_site_label
_atom_site_fract_x
_atom_site_fract_y
_atom_site_fract_z
_atom_site_U_iso_or_equiv
Cu 0.00000 0.00000 0.00000 0.03521
Br 0.00000 0.50000 0.29270 0.01330

loop_
_cod_related_entry_id
_cod_related_entry_database
_cod_related_entry_code
1 AMCSD 0015192
